data_4515964
loop_
_publ_author_name
'Pavlov, Alexander A.'
'Savkina, Svetlana A.'
'Belov, Alexander S.'
'Voloshin, Yan Z.'
'Nelyubina, Yulia V.'
'Novikov, Valentin V.'

_publ_section_title
;
 Very Large Magnetic Anisotropy of Cage Cobalt(II) Complexes with a Rigid
 Cholesteryl Substituent from Paramagnetic NMR Spectroscopy.
;
_journal_issue 5
_journal_name_full 'ACS omega'
_journal_page_first 4941
_journal_page_last 4946
_journal_paper_doi 10.1021/acsomega.8b00772
_journal_volume 3
_journal_year 2018
_chemical_absolute_configuration rmad
_chemical_formula_moiety 'C48 H66 B Co N6 O3, Cl O4'
_chemical_formula_sum 'C48 H66 B Cl Co N6 O7'
_chemical_formula_weight 944.25
_space_group_crystal_system triclinic
_space_group_IT_number 1
_space_group_name_Hall 'P 1'
_space_group_name_H-M_alt 'P 1'
_atom_sites_solution_hydrogens geom
_audit_creation_method SHELXL-2014/6
_cell_angle_alpha 90.950(3)
_cell_angle_beta 103.366(3)
_cell_angle_gamma 116.980(3)
_cell_formula_units_Z 2
_cell_length_a 10.8670(14)
_cell_length_b 10.9382(14)
_cell_length_c 22.644(3)
_cell_measurement_reflns_used 4489
_cell_measurement_temperature 120(2)
_cell_measurement_theta_max 30
_cell_measurement_theta_min 3
_cell_volume 2310.7(5)
_computing_cell_refinement 'APEX2 (Bruker, 2005)'
_computing_data_collection 'APEX2 (Bruker, 2005)'
_computing_data_reduction 'APEX2 (Bruker, 2005)'
_computing_molecular_graphics 'SHELXL-2014/6 (Sheldrick, 2014)'
_computing_publication_material 'SHELXL-2014/6 (Sheldrick, 2014)'
_computing_structure_refinement 'SHELXL-2014/6 (Sheldrick, 2014)'
_computing_structure_solution 'SHELXL-2014/6 (Sheldrick, 2014)'
_diffrn_ambient_temperature 120(2)
_diffrn_measured_fraction_theta_full 1.000
_diffrn_measured_fraction_theta_max 1.000
_diffrn_measurement_device_type 'Bruker APEX2 DUO CCD area detector'
_diffrn_measurement_method 'phi and omega scans'
_diffrn_radiation_type MoK\a
_diffrn_radiation_wavelength 0.71073
_diffrn_reflns_av_R_equivalents 0.0935
_diffrn_reflns_av_unetI/netI 0.1174
_diffrn_reflns_Laue_measured_fraction_full 1.000
_diffrn_reflns_Laue_measured_fraction_max 1.000
_diffrn_reflns_limit_h_max 14
_diffrn_reflns_limit_h_min -14
_diffrn_reflns_limit_k_max 14
_diffrn_reflns_limit_k_min -14
_diffrn_reflns_limit_l_max 29
_diffrn_reflns_limit_l_min -29
_diffrn_reflns_number 62655
_diffrn_reflns_point_group_measured_fraction_full 1.000
_diffrn_reflns_point_group_measured_fraction_max 1.000
_diffrn_reflns_theta_full 25.242
_diffrn_reflns_theta_max 28.000
_diffrn_reflns_theta_min 0.933
_exptl_absorpt_coefficient_mu 0.488
_exptl_absorpt_correction_T_max 0.7461
_exptl_absorpt_correction_T_min 0.6811
_exptl_absorpt_correction_type multi-scan
_exptl_absorpt_process_details 'APEX2 (Bruker, 2005)'
_exptl_crystal_colour orange
_exptl_crystal_density_diffrn 1.357
_exptl_crystal_description prism
_exptl_crystal_F_000 1002
_exptl_crystal_size_max 0.250
_exptl_crystal_size_mid 0.050
_exptl_crystal_size_min 0.050
_refine_diff_density_max 0.473
_refine_diff_density_min -0.642
_refine_diff_density_rms 0.069
_refine_ls_abs_structure_details
;
 Refined as an inversion twin.
;
_refine_ls_abs_structure_Flack 0.01(2)
_refine_ls_extinction_method none
_refine_ls_goodness_of_fit_ref 1.002
_refine_ls_hydrogen_treatment constr
_refine_ls_matrix_type full
_refine_ls_number_parameters 1170
_refine_ls_number_reflns 22193
_refine_ls_number_restraints 3
_refine_ls_restrained_S_all 1.002
_refine_ls_R_factor_all 0.1130
_refine_ls_R_factor_gt 0.0616
_refine_ls_shift/su_max 0.003
_refine_ls_shift/su_mean 0.000
_refine_ls_structure_factor_coef Fsqd
_refine_ls_weighting_details 'w=1/[\s^2^(Fo^2^)+(0.0513P)^2^] where P=(Fo^2^+2Fc^2^)/3'
_refine_ls_weighting_scheme calc
_refine_ls_wR_factor_gt 0.1161
_refine_ls_wR_factor_ref 0.1356
_reflns_Friedel_coverage 1.000
_reflns_Friedel_fraction_full 1.000
_reflns_Friedel_fraction_max 1.000
_reflns_number_gt 14178
_reflns_number_total 22193
_reflns_threshold_expression 'I > 2\s(I)'
_cod_data_source_file ao8b00772_si_002.cif
_cod_data_source_block 1
_cod_database_code 4515964
_shelx_space_group_comment
;
The symmetry employed for this shelxl refinement is uniquely defined
by the following loop, which should always be used as a source of
symmetry information in preference to the above space-group names.
They are only intended as comments.
;
_shelx_estimated_absorpt_t_min 0.888
_shelx_estimated_absorpt_t_max 0.976
_shelxl_version_number 2014/6

loop_
_space_group_symop_operation_xyz
'x, y, z'

loop_
_atom_site_label
_atom_site_type_symbol
_atom_site_fract_x
_atom_site_fract_y
_atom_site_fract_z
_atom_site_U_iso_or_equiv
_atom_site_adp_type
_atom_site_occupancy
_atom_site_site_symmetry_order
_atom_site_calc_flag
_atom_site_refinement_flags_posn
_atom_site_refinement_flags_adp
Co1 Co 0.97578(9) 0.47906(8) 0.72878(4) 0.0207(3) Uani 1 1 d . .
B1 B 1.2782(11) 0.6427(10) 0.8232(5) 0.023(2) Uani 1 1 d . .
O1 O 1.2721(6) 0.5141(6) 0.7961(3) 0.0272(14) Uani 1 1 d . .
O2 O 1.1682(6) 0.6053(6) 0.8573(3) 0.0262(14) Uani 1 1 d . .
O3 O 1.2652(6) 0.7289(6) 0.7766(3) 0.0280(14) Uani 1 1 d . .
N1 N 1.1522(8) 0.4403(7) 0.7488(3) 0.0240(16) Uani 1 1 d . .
N2 N 0.9304(7) 0.3234(7) 0.6567(3) 0.0195(15) Uani 1 1 d . .
N3 N 1.0329(8) 0.5172(7) 0.8242(3) 0.0234(16) Uani 1 1 d . .
N4 N 0.7845(8) 0.3524(7) 0.7552(3) 0.0238(16) Uani 1 1 d . .
N5 N 1.1360(8) 0.6780(7) 0.7351(3) 0.0230(16) Uani 1 1 d . .
N6 N 0.8781(8) 0.5831(7) 0.6678(3) 0.0251(16) Uani 1 1 d . .
C1 C 1.5890(10) 0.9478(9) 0.9463(4) 0.031(2) Uani 1 1 d . .
H1A H 1.5899 1.0304 0.9654 0.037 Uiso 1 1 calc R U
H1B H 1.6646 0.9807 0.9243 0.037 Uiso 1 1 calc R U
C2 C 1.4455(9) 0.8632(9) 0.9003(4) 0.029(2) Uani 1 1 d . .
H2A H 1.4328 0.9194 0.8679 0.035 Uiso 1 1 calc R U
H2B H 1.3685 0.8403 0.9211 0.035 Uiso 1 1 calc R U
C3 C 1.4312(10) 0.7306(9) 0.8710(4) 0.029(2) Uani 1 1 d . .
H3A H 1.5050 0.7571 0.8476 0.035 Uiso 1 1 calc R U
C4 C 1.4633(10) 0.6469(9) 0.9194(4) 0.027(2) Uani 1 1 d . .
H4A H 1.4694 0.5697 0.8992 0.033 Uiso 1 1 calc R U
H4B H 1.3827 0.6061 0.9385 0.033 Uiso 1 1 calc R U
C5 C 1.6021(9) 0.7317(9) 0.9696(4) 0.025(2) Uani 1 1 d . .
C6 C 1.6914(7) 0.6809(7) 0.9879(3) 0.0273(15) Uani 1 1 d . .
H6A H 1.6702 0.5956 0.9661 0.033 Uiso 1 1 calc R U
C7 C 1.8232(6) 0.7464(6) 1.0401(3) 0.0252(15) Uani 1 1 d . .
H7A H 1.9080 0.7730 1.0242 0.030 Uiso 1 1 calc R U
H7B H 1.8210 0.6776 1.0683 0.030 Uiso 1 1 calc R U
C8 C 1.8391(8) 0.8735(8) 1.0759(3) 0.0230(17) Uani 1 1 d . .
H8A H 1.7806 0.8423 1.1061 0.028 Uiso 1 1 calc R U
C9 C 1.7848(9) 0.9552(8) 1.0336(4) 0.0229(18) Uani 1 1 d . .
H9A H 1.8408 0.9783 1.0024 0.027 Uiso 1 1 calc R U
C10 C 1.6257(10) 0.8692(8) 0.9972(4) 0.026(2) Uani 1 1 d . .
C11 C 1.8209(9) 1.0938(8) 1.0678(4) 0.027(2) Uani 1 1 d . .
H11A H 1.7962 1.1489 1.0376 0.033 Uiso 1 1 calc R U
H11B H 1.7592 1.0757 1.0961 0.033 Uiso 1 1 calc R U
C12 C 1.9758(9) 1.1806(8) 1.1045(4) 0.0252(19) Uani 1 1 d . .
H12A H 1.9864 1.2640 1.1276 0.030 Uiso 1 1 calc R U
H12B H 2.0380 1.2116 1.0762 0.030 Uiso 1 1 calc R U
C13 C 2.0230(9) 1.0975(8) 1.1490(4) 0.0214(18) Uani 1 1 d . .
C14 C 1.9934(7) 0.9653(7) 1.1108(3) 0.0196(15) Uani 1 1 d . .
H14A H 2.0471 0.9972 1.0790 0.023 Uiso 1 1 calc R U
C15 C 2.0711(7) 0.9035(7) 1.1540(3) 0.0288(16) Uani 1 1 d . .
H15A H 2.0998 0.8478 1.1310 0.035 Uiso 1 1 calc R U
H15B H 2.0094 0.8436 1.1788 0.035 Uiso 1 1 calc R U
C16 C 2.2027(7) 1.0277(7) 1.1950(3) 0.0281(15) Uani 1 1 d . .
H16A H 2.2913 1.0354 1.1867 0.034 Uiso 1 1 calc R U
H16B H 2.2080 1.0178 1.2387 0.034 Uiso 1 1 calc R U
C17 C 2.1849(8) 1.1567(8) 1.1793(4) 0.0238(17) Uani 1 1 d . .
H17A H 2.2352 1.1941 1.1469 0.029 Uiso 1 1 calc R U
C18 C 1.9425(10) 1.0665(9) 1.1987(4) 0.034(2) Uani 1 1 d . .
H18A H 1.9659 1.1537 1.2222 0.052 Uiso 1 1 calc R U
H18B H 1.9711 1.0101 1.2261 0.052 Uiso 1 1 calc R U
H18C H 1.8391 1.0159 1.1794 0.052 Uiso 1 1 calc R U
C19 C 1.5290(9) 0.8420(9) 1.0399(4) 0.030(2) Uani 1 1 d . .
H19A H 1.4298 0.7784 1.0174 0.046 Uiso 1 1 calc R U
H19B H 1.5353 0.9296 1.0551 0.046 Uiso 1 1 calc R U
H19C H 1.5598 0.8006 1.0745 0.046 Uiso 1 1 calc R U
C20 C 2.2567(7) 1.2717(7) 1.2342(3) 0.0259(15) Uani 1 1 d . .
H20A H 2.2060 1.2356 1.2667 0.031 Uiso 1 1 calc R U
C21 C 2.2433(8) 1.4005(7) 1.2181(3) 0.0341(17) Uani 1 1 d . .
H21A H 2.3022 1.4758 1.2524 0.051 Uiso 1 1 calc R U
H21B H 2.1429 1.3801 1.2103 0.051 Uiso 1 1 calc R U
H21C H 2.2761 1.4284 1.1814 0.051 Uiso 1 1 calc R U
C22 C 2.4146(8) 1.3106(8) 1.2615(4) 0.0241(18) Uani 1 1 d . .
H22A H 2.4260 1.2261 1.2581 0.029 Uiso 1 1 calc R U
H22B H 2.4724 1.3760 1.2370 0.029 Uiso 1 1 calc R U
C23 C 2.4726(7) 1.3760(8) 1.3278(3) 0.0281(16) Uani 1 1 d . .
H23A H 2.4591 1.4592 1.3316 0.034 Uiso 1 1 calc R U
H23B H 2.4172 1.3097 1.3527 0.034 Uiso 1 1 calc R U
C24 C 2.6290(10) 1.4171(10) 1.3528(4) 0.031(2) Uani 1 1 d . .
H24A H 2.6445 1.3381 1.3419 0.038 Uiso 1 1 calc R U
H24B H 2.6852 1.4949 1.3325 0.038 Uiso 1 1 calc R U
C25 C 2.6858(10) 1.4595(10) 1.4205(4) 0.033(2) Uani 1 1 d . .
H25A H 2.6609 1.5333 1.4309 0.039 Uiso 1 1 calc R U
C26 C 2.6249(12) 1.3477(12) 1.4580(4) 0.075(3) Uani 1 1 d . .
H26A H 2.6654 1.3856 1.5016 0.112 Uiso 1 1 calc R U
H26B H 2.6485 1.2738 1.4496 0.112 Uiso 1 1 calc R U
H26C H 2.5205 1.3100 1.4474 0.112 Uiso 1 1 calc R U
C27 C 2.8468(10) 1.5231(12) 1.4399(4) 0.063(3) Uani 1 1 d . .
H27A H 2.8816 1.5527 1.4843 0.094 Uiso 1 1 calc R U
H27B H 2.8879 1.6034 1.4186 0.094 Uiso 1 1 calc R U
H27C H 2.8757 1.4545 1.4293 0.094 Uiso 1 1 calc R U
C28 C 1.2740(10) 0.3116(9) 0.7277(4) 0.030(2) Uani 1 1 d . .
H28A H 1.3609 0.3888 0.7541 0.044 Uiso 1 1 calc R U
H28B H 1.2913 0.2945 0.6886 0.044 Uiso 1 1 calc R U
H28C H 1.2486 0.2282 0.7479 0.044 Uiso 1 1 calc R U
C29 C 1.1544(9) 0.3470(8) 0.7165(4) 0.0215(18) Uani 1 1 d . .
C30 C 1.0248(10) 0.2739(9) 0.6638(4) 0.0240(19) Uani 1 1 d . .
C31 C 1.0082(11) 0.1701(9) 0.6237(4) 0.033(2) Uani 1 1 d . .
H31A H 1.0782 0.1389 0.6297 0.040 Uiso 1 1 calc R U
C32 C 0.8903(12) 0.1118(10) 0.5753(5) 0.043(3) Uani 1 1 d . .
H32A H 0.8751 0.0368 0.5477 0.051 Uiso 1 1 calc R U
C33 C 0.7933(11) 0.1614(10) 0.5662(4) 0.037(2) Uani 1 1 d . .
H33A H 0.7108 0.1233 0.5322 0.044 Uiso 1 1 calc R U
C34 C 0.8196(9) 0.2689(9) 0.6083(4) 0.026(2) Uani 1 1 d . .
H34A H 0.7540 0.3055 0.6018 0.031 Uiso 1 1 calc R U
C35 C 0.9798(8) 0.4642(8) 0.9223(3) 0.0328(17) Uani 1 1 d . .
H35A H 1.0830 0.5240 0.9393 0.049 Uiso 1 1 calc R U
H35B H 0.9534 0.3718 0.9344 0.049 Uiso 1 1 calc R U
H35C H 0.9270 0.5040 0.9380 0.049 Uiso 1 1 calc R U
C36 C 0.9434(8) 0.4531(7) 0.8545(3) 0.0230(16) Uani 1 1 d . .
C37 C 0.7982(8) 0.3629(7) 0.8163(4) 0.0222(17) Uani 1 1 d . .
C38 C 0.6858(9) 0.2950(8) 0.8399(4) 0.034(2) Uani 1 1 d . .
H38A H 0.6998 0.3017 0.8830 0.040 Uiso 1 1 calc R U
C39 C 0.5509(11) 0.2161(10) 0.8014(5) 0.038(2) Uani 1 1 d . .
H39A H 0.4700 0.1709 0.8172 0.045 Uiso 1 1 calc R U
C40 C 0.5367(9) 0.2045(9) 0.7400(4) 0.029(2) Uani 1 1 d . .
H40A H 0.4453 0.1496 0.7122 0.035 Uiso 1 1 calc R U
C41 C 0.6548(9) 0.2724(9) 0.7185(4) 0.026(2) Uani 1 1 d . .
H41A H 0.6435 0.2618 0.6756 0.031 Uiso 1 1 calc R U
C42 C 1.2417(10) 0.8930(9) 0.6936(4) 0.032(2) Uani 1 1 d . .
H42A H 1.3336 0.8966 0.7139 0.048 Uiso 1 1 calc R U
H42B H 1.2322 0.9663 0.7144 0.048 Uiso 1 1 calc R U
H42C H 1.2381 0.9065 0.6507 0.048 Uiso 1 1 calc R U
C43 C 1.1228(10) 0.7561(9) 0.6963(4) 0.0234(19) Uani 1 1 d . .
C44 C 0.9793(10) 0.7031(8) 0.6561(4) 0.025(2) Uani 1 1 d . .
C45 C 0.9430(10) 0.7733(9) 0.6098(4) 0.031(2) Uani 1 1 d . .
H45A H 1.0145 0.8570 0.6016 0.037 Uiso 1 1 calc R U
C46 C 0.8043(11) 0.7203(10) 0.5768(5) 0.040(3) Uani 1 1 d . .
H46A H 0.7784 0.7648 0.5442 0.048 Uiso 1 1 calc R U
C47 C 0.7033(11) 0.6042(10) 0.5904(4) 0.037(2) Uani 1 1 d . .
H47A H 0.6053 0.5690 0.5688 0.045 Uiso 1 1 calc R U
C48 C 0.7434(10) 0.5374(9) 0.6356(4) 0.030(2) Uani 1 1 d . .
H48A H 0.6714 0.4548 0.6443 0.036 Uiso 1 1 calc R U
Cl1 Cl 0.3574(2) 0.1893(2) 0.57137(10) 0.0285(5) Uani 1 1 d . .
Cl2 Cl 0.6142(2) 0.8754(2) 0.42153(10) 0.0313(5) Uani 1 1 d . .
O4 O 0.3103(8) 0.2021(7) 0.5100(3) 0.056(2) Uani 1 1 d . .
O5 O 0.4650(8) 0.1479(8) 0.5785(3) 0.055(2) Uani 1 1 d . .
O6 O 0.4112(8) 0.3172(8) 0.6089(4) 0.057(2) Uani 1 1 d . .
O7 O 0.2419(8) 0.0901(7) 0.5893(4) 0.068(3) Uani 1 1 d . .
O8 O 0.5762(8) 0.7646(7) 0.3761(3) 0.0502(19) Uani 1 1 d . .
O9 O 0.7509(7) 0.9866(7) 0.4225(3) 0.0544(19) Uani 1 1 d . .
O10 O 0.6188(8) 0.8324(8) 0.4792(3) 0.055(2) Uani 1 1 d . .
O11 O 0.5106(9) 0.9223(9) 0.4079(4) 0.068(3) Uani 1 1 d . .
Co2 Co 0.00552(9) 0.58919(9) 0.26151(4) 0.0202(2) Uani 1 1 d . .
B1A B -0.2961(12) 0.4174(11) 0.1652(5) 0.028(2) Uani 1 1 d . .
O1A O -0.2856(6) 0.3319(6) 0.2153(3) 0.0244(13) Uani 1 1 d . .
O2A O -0.1841(6) 0.4399(6) 0.1324(3) 0.0230(13) Uani 1 1 d . .
O3A O -0.2837(6) 0.5488(6) 0.1889(3) 0.0246(13) Uani 1 1 d . .
N1A N -0.1535(8) 0.3858(7) 0.2560(3) 0.0241(16) Uani 1 1 d . .
N2A N 0.1023(8) 0.4949(7) 0.3264(3) 0.0233(16) Uani 1 1 d . .
N3A N -0.0482(7) 0.5277(6) 0.1668(3) 0.0186(14) Uani 1 1 d . .
N4A N 0.1959(7) 0.7049(7) 0.2339(3) 0.0198(15) Uani 1 1 d . .
N5A N -0.1698(7) 0.6247(7) 0.2380(3) 0.0219(16) Uani 1 1 d . .
N6A N 0.0462(8) 0.7511(7) 0.3321(4) 0.0274(17) Uani 1 1 d . .
C1A C -0.6162(10) 0.3469(8) 0.0230(4) 0.025(2) Uani 1 1 d . .
H1AA H -0.6249 0.4095 -0.0069 0.030 Uiso 1 1 calc R U
H1AB H -0.6918 0.3251 0.0445 0.030 Uiso 1 1 calc R U
C2A C -0.4733(10) 0.4216(9) 0.0688(4) 0.027(2) Uani 1 1 d . .
H2AA H -0.4650 0.5068 0.0892 0.033 Uiso 1 1 calc R U
H2AB H -0.3974 0.4499 0.0470 0.033 Uiso 1 1 calc R U
C3A C -0.4484(9) 0.3351(8) 0.1172(4) 0.0218(19) Uani 1 1 d . .
H3AA H -0.5230 0.3117 0.1401 0.026 Uiso 1 1 calc R U
C4A C -0.4735(10) 0.1993(8) 0.0838(4) 0.0243(19) Uani 1 1 d . .
H4AA H -0.3929 0.2192 0.0657 0.029 Uiso 1 1 calc R U
H4AB H -0.4727 0.1355 0.1142 0.029 Uiso 1 1 calc R U
C5A C -0.6097(9) 0.1281(8) 0.0346(4) 0.0210(17) Uani 1 1 d . .
C6A C -0.6973(7) -0.0053(6) 0.0325(3) 0.0227(14) Uani 1 1 d . .
H6AA H -0.6726 -0.0500 0.0653 0.027 Uiso 1 1 calc R U
C7A C -0.8295(7) -0.0903(7) -0.0163(3) 0.0271(15) Uani 1 1 d . .
H7AA H -0.9128 -0.1166 0.0008 0.033 Uiso 1 1 calc R U
H7AB H -0.8290 -0.1765 -0.0297 0.033 Uiso 1 1 calc R U
C8A C -0.8479(9) -0.0185(8) -0.0709(4) 0.0235(18) Uani 1 1 d . .
H8AA H -0.7855 -0.0221 -0.0964 0.028 Uiso 1 1 calc R U
C9A C -0.8009(9) 0.1335(8) -0.0497(4) 0.0217(18) Uani 1 1 d . .
H9AA H -0.8592 0.1326 -0.0213 0.026 Uiso 1 1 calc R U
C10A C -0.6432(8) 0.2127(8) -0.0121(4) 0.0212(18) Uani 1 1 d . .
C11A C -0.8383(9) 0.2055(8) -0.1026(3) 0.0274(18) Uani 1 1 d . .
H11C H -0.8205 0.2978 -0.0857 0.033 Uiso 1 1 calc R U
H11D H -0.7730 0.2202 -0.1289 0.033 Uiso 1 1 calc R U
C12A C -0.9916(8) 0.1278(7) -0.1422(3) 0.0270(17) Uani 1 1 d . .
H12C H -1.0041 0.1782 -0.1771 0.032 Uiso 1 1 calc R U
H12D H -1.0575 0.1244 -0.1178 0.032 Uiso 1 1 calc R U
C13A C -1.0301(9) -0.0195(8) -0.1666(4) 0.0222(18) Uani 1 1 d . .
C14A C -1.0018(9) -0.0861(8) -0.1101(4) 0.0238(18) Uani 1 1 d . .
H14B H -1.0600 -0.0771 -0.0836 0.029 Uiso 1 1 calc R U
C15A C -1.0701(8) -0.2394(7) -0.1339(3) 0.0306(16) Uani 1 1 d . .
H15C H -1.0994 -0.2967 -0.1014 0.037 Uiso 1 1 calc R U
H15D H -1.0031 -0.2611 -0.1494 0.037 Uiso 1 1 calc R U
C16A C -1.2000(7) -0.2639(7) -0.1857(3) 0.0304(16) Uani 1 1 d . .
H16C H -1.2895 -0.3244 -0.1747 0.036 Uiso 1 1 calc R U
H16D H -1.1994 -0.3094 -0.2237 0.036 Uiso 1 1 calc R U
C17A C -1.1909(9) -0.1216(8) -0.1953(4) 0.0243(17) Uani 1 1 d . .
H17B H -1.2461 -0.1047 -0.1694 0.029 Uiso 1 1 calc R U
C18A C -0.9437(9) -0.0206(9) -0.2098(4) 0.0265(18) Uani 1 1 d . .
H18D H -0.8413 0.0347 -0.1894 0.040 Uiso 1 1 calc R U
H18E H -0.9685 0.0189 -0.2464 0.040 Uiso 1 1 calc R U
H18F H -0.9651 -0.1162 -0.2218 0.040 Uiso 1 1 calc R U
C19A C -0.5404(9) 0.2461(9) -0.0532(4) 0.0267(19) Uani 1 1 d . .
H19D H -0.5481 0.3148 -0.0789 0.040 Uiso 1 1 calc R U
H19E H -0.5659 0.1613 -0.0793 0.040 Uiso 1 1 calc R U
H19F H -0.4419 0.2833 -0.0274 0.040 Uiso 1 1 calc R U
C20A C -1.2585(7) -0.1163(7) -0.2614(3) 0.0267(15) Uani 1 1 d . .
H20B H -1.2046 -0.1344 -0.2877 0.032 Uiso 1 1 calc R U
C21A C -1.2488(8) 0.0244(7) -0.2704(3) 0.0360(17) Uani 1 1 d . .
H21D H -1.2962 0.0224 -0.3131 0.054 Uiso 1 1 calc R U
H21E H -1.1479 0.0947 -0.2607 0.054 Uiso 1 1 calc R U
H21F H -1.2961 0.0470 -0.2432 0.054 Uiso 1 1 calc R U
C22A C -1.4124(9) -0.2278(9) -0.2823(4) 0.033(2) Uani 1 1 d . .
H22C H -1.4660 -0.2115 -0.2559 0.040 Uiso 1 1 calc R U
H22D H -1.4151 -0.3181 -0.2756 0.040 Uiso 1 1 calc R U
C23A C -1.4897(8) -0.2384(7) -0.3485(3) 0.0274(16) Uani 1 1 d . .
H23C H -1.5030 -0.1551 -0.3538 0.033 Uiso 1 1 calc R U
H23D H -1.4287 -0.2390 -0.3748 0.033 Uiso 1 1 calc R U
C24A C -1.6343(10) -0.3660(9) -0.3700(4) 0.031(2) Uani 1 1 d . .
H24C H -1.6218 -0.4475 -0.3587 0.037 Uiso 1 1 calc R U
H24D H -1.6981 -0.3583 -0.3469 0.037 Uiso 1 1 calc R U
C25A C -1.7097(10) -0.3943(10) -0.4371(4) 0.031(2) Uani 1 1 d . .
H25B H -1.6469 -0.4051 -0.4606 0.037 Uiso 1 1 calc R U
C26A C -1.7378(11) -0.2757(9) -0.4582(4) 0.054(2) Uani 1 1 d . .
H26D H -1.6481 -0.1884 -0.4462 0.082 Uiso 1 1 calc R U
H26E H -1.8077 -0.2701 -0.4390 0.082 Uiso 1 1 calc R U
H26F H -1.7759 -0.2922 -0.5029 0.082 Uiso 1 1 calc R U
C27A C -1.8479(9) -0.5268(9) -0.4508(4) 0.045(2) Uani 1 1 d . .
H27D H -1.8286 -0.6026 -0.4374 0.068 Uiso 1 1 calc R U
H27E H -1.8936 -0.5468 -0.4950 0.068 Uiso 1 1 calc R U
H27F H -1.9118 -0.5174 -0.4289 0.068 Uiso 1 1 calc R U
C28A C -0.2452(9) 0.1686(8) 0.2971(4) 0.029(2) Uani 1 1 d . .
H28D H -0.3310 0.1440 0.2634 0.043 Uiso 1 1 calc R U
H28E H -0.2694 0.1660 0.3363 0.043 Uiso 1 1 calc R U
H28F H -0.2090 0.1024 0.2931 0.043 Uiso 1 1 calc R U
C29A C -0.1346(10) 0.3088(9) 0.2948(4) 0.0244(19) Uani 1 1 d . .
C30A C 0.0112(9) 0.3690(9) 0.3354(4) 0.0240(19) Uani 1 1 d . .
C31A C 0.0508(12) 0.2998(10) 0.3790(5) 0.038(2) Uani 1 1 d . .
H31B H -0.0176 0.2112 0.3846 0.045 Uiso 1 1 calc R U
C32A C 0.1900(11) 0.3586(11) 0.4148(4) 0.038(2) Uani 1 1 d . .
H32B H 0.2192 0.3115 0.4453 0.045 Uiso 1 1 calc R U
C33A C 0.2860(10) 0.4871(9) 0.4053(4) 0.031(2) Uani 1 1 d . .
H33B H 0.3830 0.5308 0.4292 0.037 Uiso 1 1 calc R U
C34A C 0.2388(10) 0.5507(9) 0.3608(4) 0.0272(19) Uani 1 1 d . .
H34B H 0.3057 0.6386 0.3538 0.033 Uiso 1 1 calc R U
C35A C 0.0213(7) 0.5260(7) 0.0718(3) 0.0288(16) Uani 1 1 d . .
H35D H -0.0805 0.4609 0.0544 0.043 Uiso 1 1 calc R U
H35E H 0.0791 0.4811 0.0668 0.043 Uiso 1 1 calc R U
H35F H 0.0477 0.6078 0.0505 0.043 Uiso 1 1 calc R U
C36A C 0.0477(8) 0.5687(7) 0.1378(3) 0.0210(16) Uani 1 1 d . .
C37A C 0.1897(8) 0.6685(7) 0.1765(3) 0.0205(16) Uani 1 1 d . .
C38A C 0.3081(9) 0.7303(8) 0.1528(4) 0.0268(18) Uani 1 1 d . .
H38B H 0.3009 0.7051 0.1113 0.032 Uiso 1 1 calc R U
C39A C 0.4357(9) 0.8286(9) 0.1910(4) 0.028(2) Uani 1 1 d . .
H39B H 0.5182 0.8724 0.1761 0.033 Uiso 1 1 calc R U
C40A C 0.4436(10) 0.8629(10) 0.2501(4) 0.032(2) Uani 1 1 d . .
H40B H 0.5316 0.9283 0.2776 0.039 Uiso 1 1 calc R U
C41A C 0.3208(10) 0.8006(9) 0.2692(4) 0.026(2) Uani 1 1 d . .
H41B H 0.3256 0.8275 0.3101 0.031 Uiso 1 1 calc R U
C42A C -0.3060(10) 0.7394(9) 0.2555(4) 0.033(2) Uani 1 1 d . .
H42D H -0.3638 0.6983 0.2133 0.049 Uiso 1 1 calc R U
H42E H -0.2733 0.8394 0.2602 0.049 Uiso 1 1 calc R U
H42F H -0.3640 0.6973 0.2840 0.049 Uiso 1 1 calc R U
C43A C -0.1802(9) 0.7139(9) 0.2690(4) 0.025(2) Uani 1 1 d . .
C44A C -0.0596(9) 0.7882(8) 0.3229(4) 0.0240(19) Uani 1 1 d . .
C45A C -0.0535(11) 0.8861(10) 0.3643(4) 0.033(2) Uani 1 1 d . .
H45B H -0.1288 0.9102 0.3575 0.040 Uiso 1 1 calc R U
C46A C 0.0623(11) 0.9495(9) 0.4157(4) 0.035(2) Uani 1 1 d . .
H46B H 0.0677 1.0169 0.4446 0.042 Uiso 1 1 calc R U
C47A C 0.1688(11) 0.9116(10) 0.4236(5) 0.037(2) Uani 1 1 d . .
H47B H 0.2504 0.9540 0.4579 0.044 Uiso 1 1 calc R U
C48A C 0.1570(10) 0.8139(9) 0.3823(4) 0.031(2) Uani 1 1 d . .
H48B H 0.2311 0.7881 0.3891 0.037 Uiso 1 1 calc R U

loop_
_atom_site_aniso_label
_atom_site_aniso_U_11
_atom_site_aniso_U_22
_atom_site_aniso_U_33
_atom_site_aniso_U_23
_atom_site_aniso_U_13
_atom_site_aniso_U_12
Co1 0.0196(6) 0.0207(6) 0.0194(6) 0.0015(5) 0.0032(5) 0.0085(5)
B1 0.018(5) 0.022(5) 0.032(6) 0.009(4) 0.012(5) 0.009(4)
O1 0.023(3) 0.027(3) 0.024(3) -0.007(2) -0.002(3) 0.010(3)
O2 0.015(3) 0.025(3) 0.025(3) -0.006(2) -0.001(2) 0.002(2)
O3 0.016(3) 0.026(3) 0.032(4) 0.005(3) 0.000(3) 0.005(3)
N1 0.026(4) 0.021(4) 0.024(4) 0.002(3) 0.003(3) 0.013(3)
N2 0.024(4) 0.022(4) 0.010(3) -0.002(3) 0.004(3) 0.010(3)
N3 0.024(4) 0.018(3) 0.027(4) -0.001(3) 0.002(3) 0.011(3)
N4 0.023(4) 0.021(4) 0.025(4) 0.005(3) 0.007(3) 0.008(3)
N5 0.026(4) 0.023(4) 0.017(4) 0.000(3) 0.004(3) 0.010(3)
N6 0.028(4) 0.027(4) 0.023(4) 0.007(3) 0.008(3) 0.015(3)
C1 0.032(5) 0.021(4) 0.036(5) 0.007(4) 0.004(4) 0.012(4)
C2 0.016(4) 0.030(5) 0.039(5) 0.003(4) -0.003(4) 0.013(4)
C3 0.027(5) 0.031(5) 0.029(5) 0.002(4) 0.008(4) 0.014(4)
C4 0.029(5) 0.024(5) 0.025(5) 0.003(4) 0.005(4) 0.012(4)
C5 0.017(4) 0.026(5) 0.025(5) 0.007(4) 0.008(4) 0.004(4)
C6 0.025(4) 0.022(4) 0.034(4) 0.003(3) 0.011(3) 0.009(3)
C7 0.015(3) 0.022(3) 0.035(4) 0.001(3) 0.004(3) 0.006(3)
C8 0.023(4) 0.027(4) 0.024(4) 0.006(3) 0.008(3) 0.015(3)
C9 0.025(4) 0.023(4) 0.022(4) 0.003(3) 0.004(3) 0.013(4)
C10 0.029(5) 0.017(4) 0.036(5) -0.002(4) 0.009(4) 0.013(4)
C11 0.030(5) 0.024(4) 0.033(5) 0.003(4) 0.004(4) 0.018(4)
C12 0.026(4) 0.026(4) 0.030(4) 0.003(3) 0.003(3) 0.019(4)
C13 0.022(4) 0.021(4) 0.022(4) 0.003(3) 0.006(3) 0.011(3)
C14 0.017(3) 0.018(3) 0.025(4) 0.006(3) 0.007(3) 0.008(3)
C15 0.023(4) 0.024(4) 0.036(4) 0.001(3) 0.000(3) 0.012(3)
C16 0.024(4) 0.027(4) 0.033(4) 0.001(3) -0.001(3) 0.016(3)
C17 0.020(4) 0.025(4) 0.025(4) 0.000(3) 0.002(3) 0.011(3)
C18 0.027(5) 0.037(5) 0.041(5) 0.005(4) 0.007(4) 0.017(4)
C19 0.021(5) 0.033(5) 0.029(5) 0.004(4) 0.003(4) 0.008(4)
C20 0.026(4) 0.030(4) 0.024(4) 0.004(3) 0.006(3) 0.015(3)
C21 0.037(4) 0.027(4) 0.034(4) -0.007(3) -0.005(3) 0.018(3)
C22 0.015(4) 0.025(4) 0.029(4) -0.004(3) 0.003(3) 0.009(3)
C23 0.026(4) 0.028(4) 0.030(4) 0.002(3) 0.008(3) 0.013(3)
C24 0.034(5) 0.043(5) 0.018(4) 0.001(4) 0.005(4) 0.020(4)
C25 0.028(5) 0.038(6) 0.035(5) 0.005(4) 0.008(4) 0.018(5)
C26 0.070(7) 0.092(8) 0.030(5) 0.017(5) 0.003(5) 0.015(6)
C27 0.033(5) 0.091(8) 0.042(6) 0.006(6) 0.000(4) 0.016(5)
C28 0.023(5) 0.029(5) 0.032(5) -0.001(4) 0.003(4) 0.010(4)
C29 0.026(5) 0.022(4) 0.018(4) 0.003(3) 0.010(4) 0.011(4)
C30 0.028(5) 0.027(5) 0.016(4) 0.004(3) 0.005(4) 0.011(4)
C31 0.041(5) 0.028(5) 0.038(5) 0.002(4) 0.011(4) 0.023(4)
C32 0.046(6) 0.033(5) 0.044(6) -0.009(4) 0.008(5) 0.017(5)
C33 0.034(5) 0.038(5) 0.029(5) -0.003(4) -0.001(4) 0.014(4)
C34 0.029(5) 0.034(5) 0.013(4) 0.002(3) 0.002(4) 0.016(4)
C35 0.037(4) 0.035(4) 0.020(4) 0.004(3) 0.007(3) 0.012(4)
C36 0.026(4) 0.017(4) 0.021(4) -0.001(3) 0.003(3) 0.009(3)
C37 0.018(4) 0.016(4) 0.029(4) 0.004(3) 0.004(3) 0.006(3)
C38 0.031(5) 0.039(5) 0.030(4) 0.005(4) 0.010(4) 0.015(4)
C39 0.028(5) 0.046(6) 0.037(6) 0.010(4) 0.012(4) 0.013(4)
C40 0.008(4) 0.020(5) 0.048(6) 0.003(4) 0.006(4) 0.000(4)
C41 0.019(5) 0.025(5) 0.030(5) 0.004(4) 0.005(4) 0.007(4)
C42 0.030(5) 0.025(5) 0.036(5) 0.007(4) 0.007(4) 0.010(4)
C43 0.031(5) 0.023(5) 0.013(4) -0.001(3) 0.004(4) 0.012(4)
C44 0.036(5) 0.020(4) 0.027(5) 0.002(4) 0.010(4) 0.018(4)
C45 0.032(5) 0.032(5) 0.025(5) 0.004(4) -0.001(4) 0.016(4)
C46 0.043(6) 0.034(6) 0.041(6) 0.014(5) 0.002(5) 0.021(5)
C47 0.033(5) 0.040(5) 0.038(5) 0.000(4) -0.005(4) 0.024(5)
C48 0.032(5) 0.025(4) 0.032(5) 0.004(4) 0.004(4) 0.014(4)
Cl1 0.0271(12) 0.0340(12) 0.0261(12) 0.0060(10) 0.0060(10) 0.0164(10)
Cl2 0.0278(12) 0.0392(13) 0.0240(12) -0.0004(10) 0.0003(10) 0.0166(11)
O4 0.084(6) 0.055(4) 0.028(3) 0.008(3) -0.005(3) 0.040(4)
O5 0.046(5) 0.084(6) 0.048(5) -0.007(4) 0.000(4) 0.047(5)
O6 0.049(5) 0.054(5) 0.057(5) -0.023(4) 0.005(4) 0.019(4)
O7 0.077(5) 0.046(4) 0.124(7) 0.051(4) 0.079(5) 0.037(4)
O8 0.043(4) 0.057(5) 0.040(4) -0.020(3) -0.003(3) 0.023(4)
O9 0.037(4) 0.043(4) 0.068(5) -0.002(3) 0.025(3) 0.001(3)
O10 0.056(4) 0.068(5) 0.033(4) 0.013(3) 0.009(3) 0.024(4)
O11 0.060(6) 0.097(7) 0.057(5) -0.018(5) -0.015(4) 0.061(5)
Co2 0.0196(6) 0.0197(6) 0.0222(6) 0.0030(5) 0.0053(5) 0.0101(5)
B1A 0.029(6) 0.030(6) 0.022(5) -0.002(4) 0.003(5) 0.014(5)
O1A 0.021(3) 0.023(3) 0.025(3) 0.002(3) 0.004(3) 0.007(3)
O2A 0.019(3) 0.024(3) 0.020(3) 0.000(2) 0.004(2) 0.005(2)
O3A 0.019(3) 0.029(3) 0.025(3) -0.001(3) 0.003(3) 0.012(3)
N1A 0.021(4) 0.025(4) 0.026(4) 0.003(3) 0.004(3) 0.011(3)
N2A 0.022(4) 0.019(4) 0.028(4) -0.002(3) 0.004(3) 0.010(3)
N3A 0.017(3) 0.021(3) 0.015(3) 0.002(3) 0.001(3) 0.008(3)
N4A 0.018(4) 0.019(3) 0.024(4) 0.003(3) 0.005(3) 0.011(3)
N5A 0.014(4) 0.023(4) 0.022(4) 0.002(3) 0.003(3) 0.005(3)
N6A 0.018(4) 0.026(4) 0.038(5) 0.005(3) 0.007(4) 0.010(3)
C1A 0.029(5) 0.017(4) 0.029(5) 0.000(4) 0.002(4) 0.013(4)
C2A 0.024(5) 0.025(5) 0.025(5) 0.000(4) 0.003(4) 0.007(4)
C3A 0.019(5) 0.022(4) 0.020(5) 0.002(4) 0.006(4) 0.005(4)
C4A 0.037(5) 0.023(4) 0.012(4) 0.002(3) 0.007(4) 0.013(4)
C5A 0.017(4) 0.025(4) 0.023(4) 0.001(3) 0.005(3) 0.012(4)
C6A 0.026(4) 0.022(3) 0.023(3) 0.007(3) 0.007(3) 0.013(3)
C7A 0.022(3) 0.025(4) 0.030(4) 0.007(3) 0.006(3) 0.007(3)
C8A 0.021(4) 0.026(4) 0.022(4) 0.003(3) 0.006(3) 0.009(4)
C9A 0.023(4) 0.020(4) 0.021(4) 0.000(3) 0.006(3) 0.009(3)
C10A 0.014(4) 0.026(4) 0.017(4) 0.005(3) -0.001(3) 0.008(4)
C11A 0.030(4) 0.027(4) 0.021(4) 0.001(3) -0.001(3) 0.014(3)
C12A 0.032(4) 0.024(4) 0.021(4) 0.003(3) 0.002(3) 0.013(3)
C13A 0.024(4) 0.025(4) 0.019(4) 0.005(3) 0.005(3) 0.013(4)
C14A 0.022(4) 0.017(4) 0.034(4) 0.004(3) 0.005(3) 0.012(3)
C15A 0.036(4) 0.021(4) 0.031(4) 0.002(3) 0.004(3) 0.013(3)
C16A 0.027(4) 0.022(4) 0.033(4) 0.000(3) 0.001(3) 0.008(3)
C17A 0.024(4) 0.022(4) 0.024(4) 0.002(3) 0.006(3) 0.010(3)
C18A 0.025(4) 0.032(4) 0.019(4) 0.003(3) 0.005(3) 0.011(4)
C19A 0.022(4) 0.027(4) 0.028(5) 0.000(3) 0.006(4) 0.009(4)
C20A 0.027(4) 0.025(4) 0.025(4) 0.004(3) 0.005(3) 0.010(3)
C21A 0.035(4) 0.031(4) 0.034(4) 0.005(3) 0.000(3) 0.013(3)
C22A 0.027(5) 0.036(5) 0.035(5) 0.011(4) 0.008(4) 0.013(4)
C23A 0.032(4) 0.030(4) 0.025(4) 0.005(3) 0.009(3) 0.018(3)
C24A 0.026(5) 0.030(4) 0.032(5) 0.005(4) 0.008(4) 0.009(4)
C25A 0.026(5) 0.046(6) 0.013(4) -0.004(4) -0.002(4) 0.015(5)
C26A 0.065(6) 0.057(6) 0.033(5) 0.012(4) -0.004(4) 0.029(5)
C27A 0.033(5) 0.049(6) 0.032(4) 0.000(4) -0.001(4) 0.006(4)
C28A 0.025(5) 0.023(5) 0.031(5) 0.006(4) 0.007(4) 0.006(4)
C29A 0.024(5) 0.020(4) 0.034(5) 0.009(4) 0.011(4) 0.013(4)
C30A 0.023(5) 0.029(5) 0.020(5) 0.004(4) 0.006(4) 0.012(4)
C31A 0.049(7) 0.029(5) 0.043(6) 0.012(4) 0.018(5) 0.022(5)
C32A 0.045(6) 0.049(6) 0.026(5) 0.004(4) 0.001(5) 0.032(5)
C33A 0.029(5) 0.034(5) 0.029(5) 0.005(4) 0.007(4) 0.014(4)
C34A 0.024(5) 0.033(5) 0.026(4) -0.003(4) 0.001(4) 0.017(4)
C35A 0.029(4) 0.027(4) 0.029(4) 0.004(3) 0.011(3) 0.010(3)
C36A 0.023(4) 0.016(4) 0.028(4) 0.008(3) 0.008(3) 0.012(3)
C37A 0.028(4) 0.022(4) 0.019(4) 0.008(3) 0.006(3) 0.017(3)
C38A 0.025(4) 0.030(4) 0.035(4) 0.009(3) 0.013(3) 0.019(4)
C39A 0.019(4) 0.033(5) 0.031(5) 0.013(4) 0.009(4) 0.010(4)
C40A 0.025(5) 0.034(5) 0.030(5) 0.007(4) -0.001(4) 0.011(5)
C41A 0.028(5) 0.022(5) 0.022(5) 0.004(4) 0.000(4) 0.011(4)
C42A 0.027(5) 0.028(5) 0.045(6) -0.008(4) 0.004(4) 0.018(4)
C43A 0.018(4) 0.024(5) 0.036(5) 0.010(4) 0.011(4) 0.009(4)
C44A 0.022(4) 0.015(4) 0.037(5) 0.005(4) 0.013(4) 0.009(4)
C45A 0.032(5) 0.038(5) 0.031(5) -0.005(4) 0.004(4) 0.019(4)
C46A 0.049(6) 0.033(5) 0.022(5) -0.011(4) 0.001(4) 0.025(4)
C47A 0.041(6) 0.036(5) 0.029(5) -0.007(4) 0.002(4) 0.017(5)
C48A 0.030(5) 0.022(4) 0.040(5) -0.001(4) 0.005(4) 0.013(4)

loop_
_atom_type_symbol
_atom_type_description
_atom_type_scat_dispersion_real
_atom_type_scat_dispersion_imag
_atom_type_scat_source
C C 0.0033 0.0016 'International Tables Vol C Tables 4.2.6.8 and 6.1.1.4'
H H 0.0000 0.0000 'International Tables Vol C Tables 4.2.6.8 and 6.1.1.4'
B B 0.0013 0.0007 'International Tables Vol C Tables 4.2.6.8 and 6.1.1.4'
N N 0.0061 0.0033 'International Tables Vol C Tables 4.2.6.8 and 6.1.1.4'
O O 0.0106 0.0060 'International Tables Vol C Tables 4.2.6.8 and 6.1.1.4'
Cl Cl 0.1484 0.1585 'International Tables Vol C Tables 4.2.6.8 and 6.1.1.4'
Co Co 0.3494 0.9721 'International Tables Vol C Tables 4.2.6.8 and 6.1.1.4'

loop_
_geom_angle_atom_site_label_1
_geom_angle_atom_site_label_2
_geom_angle_atom_site_label_3
_geom_angle
N5 Co1 N3 84.9(3)
N5 Co1 N1 81.2(3)
N3 Co1 N1 80.2(3)
N5 Co1 N2 120.4(3)
N3 Co1 N2 140.0(2)
N1 Co1 N2 74.5(3)
N5 Co1 N4 144.7(3)
N3 Co1 N4 74.3(3)
N1 Co1 N4 121.6(3)
N2 Co1 N4 93.1(3)
N5 Co1 N6 74.3(3)
N3 Co1 N6 124.6(3)
N1 Co1 N6 142.2(3)
N2 Co1 N6 93.6(3)
N4 Co1 N6 94.3(3)
O3 B1 O2 112.8(7)
O3 B1 O1 111.2(8)
O2 B1 O1 109.6(7)
O3 B1 C3 107.1(7)
O2 B1 C3 107.7(8)
O1 B1 C3 108.3(7)
N1 O1 B1 112.7(6)
N3 O2 B1 114.7(7)
N5 O3 B1 116.1(7)
C29 N1 O1 115.4(7)
C29 N1 Co1 121.1(6)
O1 N1 Co1 123.5(5)
C34 N2 C30 117.3(7)
C34 N2 Co1 127.5(6)
C30 N2 Co1 115.2(5)
C36 N3 O2 116.4(7)
C36 N3 Co1 121.3(6)
O2 N3 Co1 122.3(5)
C41 N4 C37 117.4(7)
C41 N4 Co1 127.3(6)
C37 N4 Co1 115.2(6)
C43 N5 O3 116.0(7)
C43 N5 Co1 121.0(6)
O3 N5 Co1 122.7(5)
C48 N6 C44 117.9(8)
C48 N6 Co1 130.0(6)
C44 N6 Co1 111.3(6)
C2 C1 C10 114.3(7)
C2 C1 H1A 108.7
C10 C1 H1A 108.7
C2 C1 H1B 108.7
C10 C1 H1B 108.7
H1A C1 H1B 107.6
C1 C2 C3 112.5(7)
C1 C2 H2A 109.1
C3 C2 H2A 109.1
C1 C2 H2B 109.1
C3 C2 H2B 109.1
H2A C2 H2B 107.8
C2 C3 C4 111.0(8)
C2 C3 B1 111.4(7)
C4 C3 B1 112.2(8)
C2 C3 H3A 107.3
C4 C3 H3A 107.3
B1 C3 H3A 107.3
C3 C4 C5 113.6(7)
C3 C4 H4A 108.8
C5 C4 H4A 108.8
C3 C4 H4B 108.8
C5 C4 H4B 108.8
H4A C4 H4B 107.7
C6 C5 C10 123.5(8)
C6 C5 C4 119.7(8)
C10 C5 C4 116.7(7)
C5 C6 C7 125.2(7)
C5 C6 H6A 117.4
C7 C6 H6A 117.4
C6 C7 C8 113.3(6)
C6 C7 H7A 108.9
C8 C7 H7A 108.9
C6 C7 H7B 108.9
C8 C7 H7B 108.9
H7A C7 H7B 107.7
C14 C8 C7 110.8(6)
C14 C8 C9 109.8(6)
C7 C8 C9 111.0(6)
C14 C8 H8A 108.4
C7 C8 H8A 108.4
C9 C8 H8A 108.4
C8 C9 C11 111.1(7)
C8 C9 C10 113.0(7)
C11 C9 C10 114.2(7)
C8 C9 H9A 105.9
C11 C9 H9A 105.9
C10 C9 H9A 105.9
C5 C10 C19 108.1(7)
C5 C10 C1 109.9(7)
C19 C10 C1 110.1(7)
C5 C10 C9 109.0(7)
C19 C10 C9 110.2(8)
C1 C10 C9 109.5(7)
C12 C11 C9 115.7(7)
C12 C11 H11A 108.3
C9 C11 H11A 108.3
C12 C11 H11B 108.3
C9 C11 H11B 108.3
H11A C11 H11B 107.4
C11 C12 C13 110.7(7)
C11 C12 H12A 109.5
C13 C12 H12A 109.5
C11 C12 H12B 109.5
C13 C12 H12B 109.5
H12A C12 H12B 108.1
C12 C13 C18 110.2(7)
C12 C13 C14 106.7(6)
C18 C13 C14 112.4(7)
C12 C13 C17 117.6(7)
C18 C13 C17 109.4(7)
C14 C13 C17 100.2(6)
C8 C14 C15 118.8(6)
C8 C14 C13 115.6(6)
C15 C14 C13 104.3(6)
C8 C14 H14A 105.7
C15 C14 H14A 105.7
C13 C14 H14A 105.7
C14 C15 C16 105.1(5)
C14 C15 H15A 110.7
C16 C15 H15A 110.7
C14 C15 H15B 110.7
C16 C15 H15B 110.7
H15A C15 H15B 108.8
C15 C16 C17 106.2(5)
C15 C16 H16A 110.5
C17 C16 H16A 110.5
C15 C16 H16B 110.5
C17 C16 H16B 110.5
H16A C16 H16B 108.7
C20 C17 C13 119.2(6)
C20 C17 C16 112.1(6)
C13 C17 C16 104.0(6)
C20 C17 H17A 106.9
C13 C17 H17A 106.9
C16 C17 H17A 106.9
C13 C18 H18A 109.5
C13 C18 H18B 109.5
H18A C18 H18B 109.5
C13 C18 H18C 109.5
H18A C18 H18C 109.5
H18B C18 H18C 109.5
C10 C19 H19A 109.5
C10 C19 H19B 109.5
H19A C19 H19B 109.5
C10 C19 H19C 109.5
H19A C19 H19C 109.5
H19B C19 H19C 109.5
C21 C20 C22 109.8(6)
C21 C20 C17 112.0(6)
C22 C20 C17 112.2(6)
C21 C20 H20A 107.5
C22 C20 H20A 107.5
C17 C20 H20A 107.5
C20 C21 H21A 109.5
C20 C21 H21B 109.5
H21A C21 H21B 109.5
C20 C21 H21C 109.5
H21A C21 H21C 109.5
H21B C21 H21C 109.5
C23 C22 C20 113.7(6)
C23 C22 H22A 108.8
C20 C22 H22A 108.8
C23 C22 H22B 108.8
C20 C22 H22B 108.8
H22A C22 H22B 107.7
C24 C23 C22 112.5(6)
C24 C23 H23A 109.1
C22 C23 H23A 109.1
C24 C23 H23B 109.1
C22 C23 H23B 109.1
H23A C23 H23B 107.8
C25 C24 C23 114.8(7)
C25 C24 H24A 108.6
C23 C24 H24A 108.6
C25 C24 H24B 108.6
C23 C24 H24B 108.6
H24A C24 H24B 107.5
C26 C25 C24 115.2(8)
C26 C25 C27 109.2(8)
C24 C25 C27 111.1(8)
C26 C25 H25A 107.0
C24 C25 H25A 107.0
C27 C25 H25A 107.0
C25 C26 H26A 109.5
C25 C26 H26B 109.5
H26A C26 H26B 109.5
C25 C26 H26C 109.5
H26A C26 H26C 109.5
H26B C26 H26C 109.5
C25 C27 H27A 109.5
C25 C27 H27B 109.5
H27A C27 H27B 109.5
C25 C27 H27C 109.5
H27A C27 H27C 109.5
H27B C27 H27C 109.5
C29 C28 H28A 109.5
C29 C28 H28B 109.5
H28A C28 H28B 109.5
C29 C28 H28C 109.5
H28A C28 H28C 109.5
H28B C28 H28C 109.5
N1 C29 C28 124.7(8)
N1 C29 C30 113.6(8)
C28 C29 C30 121.7(7)
N2 C30 C31 122.7(8)
N2 C30 C29 115.2(7)
C31 C30 C29 122.0(8)
C32 C31 C30 119.0(9)
C32 C31 H31A 120.5
C30 C31 H31A 120.5
C31 C32 C33 119.7(9)
C31 C32 H32A 120.1
C33 C32 H32A 120.1
C32 C33 C34 117.6(9)
C32 C33 H33A 121.2
C34 C33 H33A 121.2
N2 C34 C33 123.6(8)
N2 C34 H34A 118.2
C33 C34 H34A 118.2
C36 C35 H35A 109.5
C36 C35 H35B 109.5
H35A C35 H35B 109.5
C36 C35 H35C 109.5
H35A C35 H35C 109.5
H35B C35 H35C 109.5
N3 C36 C37 114.0(7)
N3 C36 C35 124.3(7)
C37 C36 C35 121.7(7)
C38 C37 N4 122.2(8)
C38 C37 C36 122.8(8)
N4 C37 C36 115.0(7)
C37 C38 C39 119.9(8)
C37 C38 H38A 120.0
C39 C38 H38A 120.0
C40 C39 C38 118.1(9)
C40 C39 H39A 121.0
C38 C39 H39A 121.0
C39 C40 C41 119.7(9)
C39 C40 H40A 120.2
C41 C40 H40A 120.2
N4 C41 C40 122.7(9)
N4 C41 H41A 118.6
C40 C41 H41A 118.6
C43 C42 H42A 109.5
C43 C42 H42B 109.5
H42A C42 H42B 109.5
C43 C42 H42C 109.5
H42A C42 H42C 109.5
H42B C42 H42C 109.5
N5 C43 C44 114.3(8)
N5 C43 C42 123.2(8)
C44 C43 C42 122.5(7)
N6 C44 C45 120.9(9)
N6 C44 C43 116.0(7)
C45 C44 C43 123.1(8)
C46 C45 C44 119.0(9)
C46 C45 H45A 120.5
C44 C45 H45A 120.5
C47 C46 C45 119.8(9)
C47 C46 H46A 120.1
C45 C46 H46A 120.1
C46 C47 C48 119.4(9)
C46 C47 H47A 120.3
C48 C47 H47A 120.3
N6 C48 C47 122.9(9)
N6 C48 H48A 118.6
C47 C48 H48A 118.6
O7 Cl1 O4 108.8(5)
O7 Cl1 O5 109.4(5)
O4 Cl1 O5 110.2(5)
O7 Cl1 O6 108.5(5)
O4 Cl1 O6 110.0(5)
O5 Cl1 O6 110.0(5)
O10 Cl2 O11 108.5(5)
O10 Cl2 O8 110.8(5)
O11 Cl2 O8 109.1(5)
O10 Cl2 O9 109.2(5)
O11 Cl2 O9 109.3(5)
O8 Cl2 O9 110.0(4)
N5A Co2 N1A 82.1(3)
N5A Co2 N3A 83.3(3)
N1A Co2 N3A 80.8(3)
N5A Co2 N4A 123.0(3)
N1A Co2 N4A 140.9(3)
N3A Co2 N4A 74.1(3)
N5A Co2 N2A 141.9(3)
N1A Co2 N2A 74.3(3)
N3A Co2 N2A 120.9(2)
N4A Co2 N2A 93.5(3)
N5A Co2 N6A 74.4(3)
N1A Co2 N6A 121.2(3)
N3A Co2 N6A 145.1(3)
N4A Co2 N6A 95.8(3)
N2A Co2 N6A 92.5(3)
O3A B1A O2A 111.4(8)
O3A B1A O1A 111.6(7)
O2A B1A O1A 109.4(7)
O3A B1A C3A 107.4(8)
O2A B1A C3A 107.9(7)
O1A B1A C3A 109.0(8)
N1A O1A B1A 114.2(7)
N3A O2A B1A 113.2(6)
N5A O3A B1A 116.1(7)
C29A N1A O1A 116.3(7)
C29A N1A Co2 120.4(6)
O1A N1A Co2 123.1(5)
C30A N2A C34A 117.4(8)
C30A N2A Co2 114.5(6)
C34A N2A Co2 127.9(6)
C36A N3A O2A 115.4(6)
C36A N3A Co2 120.9(5)
O2A N3A Co2 123.7(5)
C41A N4A C37A 117.7(8)
C41A N4A Co2 126.7(6)
C37A N4A Co2 115.4(6)
C43A N5A O3A 115.9(7)
C43A N5A Co2 122.2(6)
O3A N5A Co2 121.8(5)
C48A N6A C44A 117.8(8)
C48A N6A Co2 129.1(6)
C44A N6A Co2 113.1(6)
C2A C1A C10A 114.4(7)
C2A C1A H1AA 108.6
C10A C1A H1AA 108.6
C2A C1A H1AB 108.6
C10A C1A H1AB 108.6
H1AA C1A H1AB 107.6
C1A C2A C3A 113.2(7)
C1A C2A H2AA 108.9
C3A C2A H2AA 108.9
C1A C2A H2AB 108.9
C3A C2A H2AB 108.9
H2AA C2A H2AB 107.7
C2A C3A C4A 107.5(7)
C2A C3A B1A 112.0(7)
C4A C3A B1A 113.9(7)
C2A C3A H3AA 107.7
C4A C3A H3AA 107.7
B1A C3A H3AA 107.7
C5A C4A C3A 114.5(7)
C5A C4A H4AA 108.6
C3A C4A H4AA 108.6
C5A C4A H4AB 108.6
C3A C4A H4AB 108.6
H4AA C4A H4AB 107.6
C6A C5A C4A 120.3(7)
C6A C5A C10A 122.0(7)
C4A C5A C10A 117.7(7)
C5A C6A C7A 125.7(6)
C5A C6A H6AA 117.2
C7A C6A H6AA 117.2
C6A C7A C8A 113.6(6)
C6A C7A H7AA 108.8
C8A C7A H7AA 108.8
C6A C7A H7AB 108.8
C8A C7A H7AB 108.8
H7AA C7A H7AB 107.7
C7A C8A C14A 112.2(7)
C7A C8A C9A 109.7(7)
C14A C8A C9A 109.0(7)
C7A C8A H8AA 108.6
C14A C8A H8AA 108.6
C9A C8A H8AA 108.6
C11A C9A C8A 111.8(7)
C11A C9A C10A 113.3(7)
C8A C9A C10A 112.7(7)
C11A C9A H9AA 106.1
C8A C9A H9AA 106.1
C10A C9A H9AA 106.1
C5A C10A C1A 107.3(7)
C5A C10A C9A 110.4(7)
C1A C10A C9A 109.7(7)
C5A C10A C19A 108.1(7)
C1A C10A C19A 109.7(7)
C9A C10A C19A 111.6(7)
C12A C11A C9A 114.9(7)
C12A C11A H11C 108.6
C9A C11A H11C 108.6
C12A C11A H11D 108.6
C9A C11A H11D 108.6
H11C C11A H11D 107.5
C11A C12A C13A 111.6(6)
C11A C12A H12C 109.3
C13A C12A H12C 109.3
C11A C12A H12D 109.3
C13A C12A H12D 109.3
H12C C12A H12D 108.0
C18A C13A C14A 112.0(7)
C18A C13A C12A 111.7(7)
C14A C13A C12A 105.4(6)
C18A C13A C17A 109.9(7)
C14A C13A C17A 99.7(6)
C12A C13A C17A 117.4(6)
C8A C14A C15A 117.0(6)
C8A C14A C13A 115.6(7)
C15A C14A C13A 104.5(7)
C8A C14A H14B 106.3
C15A C14A H14B 106.3
C13A C14A H14B 106.3
C14A C15A C16A 103.8(6)
C14A C15A H15C 111.0
C16A C15A H15C 111.0
C14A C15A H15D 111.0
C16A C15A H15D 111.0
H15C C15A H15D 109.0
C15A C16A C17A 107.2(6)
C15A C16A H16C 110.3
C17A C16A H16C 110.3
C15A C16A H16D 110.3
C17A C16A H16D 110.3
H16C C16A H16D 108.5
C20A C17A C16A 112.6(6)
C20A C17A C13A 118.4(6)
C16A C17A C13A 103.3(6)
C20A C17A H17B 107.3
C16A C17A H17B 107.3
C13A C17A H17B 107.3
C13A C18A H18D 109.5
C13A C18A H18E 109.5
H18D C18A H18E 109.5
C13A C18A H18F 109.5
H18D C18A H18F 109.5
H18E C18A H18F 109.5
C10A C19A H19D 109.5
C10A C19A H19E 109.5
H19D C19A H19E 109.5
C10A C19A H19F 109.5
H19D C19A H19F 109.5
H19E C19A H19F 109.5
C22A C20A C21A 110.2(6)
C22A C20A C17A 110.8(6)
C21A C20A C17A 112.1(6)
C22A C20A H20B 107.8
C21A C20A H20B 107.8
C17A C20A H20B 107.8
C20A C21A H21D 109.5
C20A C21A H21E 109.5
H21D C21A H21E 109.5
C20A C21A H21F 109.5
H21D C21A H21F 109.5
H21E C21A H21F 109.5
C20A C22A C23A 116.0(7)
C20A C22A H22C 108.3
C23A C22A H22C 108.3
C20A C22A H22D 108.3
C23A C22A H22D 108.3
H22C C22A H22D 107.4
C24A C23A C22A 113.7(6)
C24A C23A H23C 108.8
C22A C23A H23C 108.8
C24A C23A H23D 108.8
C22A C23A H23D 108.8
H23C C23A H23D 107.7
C25A C24A C23A 117.1(7)
C25A C24A H24C 108.0
C23A C24A H24C 108.0
C25A C24A H24D 108.0
C23A C24A H24D 108.0
H24C C24A H24D 107.3
C27A C25A C24A 110.1(7)
C27A C25A C26A 110.0(8)
C24A C25A C26A 111.7(7)
C27A C25A H25B 108.3
C24A C25A H25B 108.3
C26A C25A H25B 108.3
C25A C26A H26D 109.5
C25A C26A H26E 109.5
H26D C26A H26E 109.5
C25A C26A H26F 109.5
H26D C26A H26F 109.5
H26E C26A H26F 109.5
C25A C27A H27D 109.5
C25A C27A H27E 109.5
H27D C27A H27E 109.5
C25A C27A H27F 109.5
H27D C27A H27F 109.5
H27E C27A H27F 109.5
C29A C28A H28D 109.5
C29A C28A H28E 109.5
H28D C28A H28E 109.5
C29A C28A H28F 109.5
H28D C28A H28F 109.5
H28E C28A H28F 109.5
N1A C29A C30A 114.0(8)
N1A C29A C28A 123.7(8)
C30A C29A C28A 122.2(7)
N2A C30A C31A 122.5(9)
N2A C30A C29A 115.7(7)
C31A C30A C29A 121.8(8)
C30A C31A C32A 119.8(9)
C30A C31A H31B 120.1
C32A C31A H31B 120.1
C31A C32A C33A 118.5(9)
C31A C32A H32B 120.8
C33A C32A H32B 120.8
C34A C33A C32A 118.6(9)
C34A C33A H33B 120.7
C32A C33A H33B 120.7
N2A C34A C33A 123.2(9)
N2A C34A H34B 118.4
C33A C34A H34B 118.4
C36A C35A H35D 109.5
C36A C35A H35E 109.5
H35D C35A H35E 109.5
C36A C35A H35F 109.5
H35D C35A H35F 109.5
H35E C35A H35F 109.5
N3A C36A C37A 112.6(7)
N3A C36A C35A 124.8(7)
C37A C36A C35A 122.6(6)
N4A C37A C38A 122.1(8)
N4A C37A C36A 116.1(7)
C38A C37A C36A 121.6(7)
C39A C38A C37A 118.3(8)
C39A C38A H38B 120.9
C37A C38A H38B 120.9
C40A C39A C38A 119.8(9)
C40A C39A H39B 120.1
C38A C39A H39B 120.1
C39A C40A C41A 118.1(9)
C39A C40A H40B 120.9
C41A C40A H40B 120.9
N4A C41A C40A 124.0(9)
N4A C41A H41B 118.0
C40A C41A H41B 118.0
C43A C42A H42D 109.5
C43A C42A H42E 109.5
H42D C42A H42E 109.5
C43A C42A H42F 109.5
H42D C42A H42F 109.5
H42E C42A H42F 109.5
N5A C43A C44A 114.3(8)
N5A C43A C42A 124.3(8)
C44A C43A C42A 121.4(8)
N6A C44A C45A 120.7(9)
N6A C44A C43A 116.0(7)
C45A C44A C43A 123.2(8)
C44A C45A C46A 120.3(9)
C44A C45A H45B 119.9
C46A C45A H45B 119.9
C47A C46A C45A 117.8(8)
C47A C46A H46B 121.1
C45A C46A H46B 121.1
C48A C47A C46A 119.7(9)
C48A C47A H47B 120.1
C46A C47A H47B 120.1
N6A C48A C47A 123.6(9)
N6A C48A H48B 118.2
C47A C48A H48B 118.2

loop_
_geom_bond_atom_site_label_1
_geom_bond_atom_site_label_2
_geom_bond_distance
Co1 N5 2.055(7)
Co1 N3 2.084(7)
Co1 N1 2.098(7)
Co1 N2 2.141(6)
Co1 N4 2.142(7)
Co1 N6 2.190(7)
B1 O3 1.452(11)
B1 O2 1.479(11)
B1 O1 1.492(11)
B1 C3 1.595(14)
O1 N1 1.367(9)
O2 N3 1.354(9)
O3 N5 1.353(8)
N1 C29 1.259(10)
N2 C34 1.313(10)
N2 C30 1.342(10)
N3 C36 1.270(10)
N4 C41 1.326(11)
N4 C37 1.354(10)
N5 C43 1.264(10)
N6 C48 1.325(11)
N6 C44 1.357(11)
C1 C2 1.510(12)
C1 C10 1.537(12)
C1 H1A 0.9900
C1 H1B 0.9900
C2 C3 1.511(12)
C2 H2A 0.9900
C2 H2B 0.9900
C3 C4 1.518(12)
C3 H3A 1.0000
C4 C5 1.527(12)
C4 H4A 0.9900
C4 H4B 0.9900
C5 C6 1.318(10)
C5 C10 1.504(11)
C6 C7 1.490(9)
C6 H6A 0.9500
C7 C8 1.516(10)
C7 H7A 0.9900
C7 H7B 0.9900
C8 C14 1.509(10)
C8 C9 1.520(10)
C8 H8A 1.0000
C9 C11 1.527(11)
C9 C10 1.547(12)
C9 H9A 1.0000
C10 C19 1.523(12)
C11 C12 1.518(12)
C11 H11A 0.9900
C11 H11B 0.9900
C12 C13 1.523(11)
C12 H12A 0.9900
C12 H12B 0.9900
C13 C18 1.531(11)
C13 C14 1.532(10)
C13 C17 1.542(11)
C14 C15 1.511(9)
C14 H14A 1.0000
C15 C16 1.527(9)
C15 H15A 0.9900
C15 H15B 0.9900
C16 C17 1.545(10)
C16 H16A 0.9900
C16 H16B 0.9900
C17 C20 1.531(10)
C17 H17A 1.0000
C18 H18A 0.9800
C18 H18B 0.9800
C18 H18C 0.9800
C19 H19A 0.9800
C19 H19B 0.9800
C19 H19C 0.9800
C20 C21 1.523(9)
C20 C22 1.531(10)
C20 H20A 1.0000
C21 H21A 0.9800
C21 H21B 0.9800
C21 H21C 0.9800
C22 C23 1.511(10)
C22 H22A 0.9900
C22 H22B 0.9900
C23 C24 1.506(11)
C23 H23A 0.9900
C23 H23B 0.9900
C24 C25 1.492(12)
C24 H24A 0.9900
C24 H24B 0.9900
C25 C26 1.487(13)
C25 C27 1.506(13)
C25 H25A 1.0000
C26 H26A 0.9800
C26 H26B 0.9800
C26 H26C 0.9800
C27 H27A 0.9800
C27 H27B 0.9800
C27 H27C 0.9800
C28 C29 1.487(12)
C28 H28A 0.9800
C28 H28B 0.9800
C28 H28C 0.9800
C29 C30 1.490(12)
C30 C31 1.360(12)
C31 C32 1.356(14)
C31 H31A 0.9500
C32 C33 1.368(13)
C32 H32A 0.9500
C33 C34 1.379(12)
C33 H33A 0.9500
C34 H34A 0.9500
C35 C36 1.483(9)
C35 H35A 0.9800
C35 H35B 0.9800
C35 H35C 0.9800
C36 C37 1.463(11)
C37 C38 1.349(11)
C38 C39 1.375(12)
C38 H38A 0.9500
C39 C40 1.359(13)
C39 H39A 0.9500
C40 C41 1.368(12)
C40 H40A 0.9500
C41 H41A 0.9500
C42 C43 1.484(12)
C42 H42A 0.9800
C42 H42B 0.9800
C42 H42C 0.9800
C43 C44 1.450(13)
C44 C45 1.397(12)
C45 C46 1.356(13)
C45 H45A 0.9500
C46 C47 1.348(14)
C46 H46A 0.9500
C47 C48 1.371(12)
C47 H47A 0.9500
C48 H48A 0.9500
Cl1 O7 1.390(7)
Cl1 O4 1.399(7)
Cl1 O5 1.411(7)
Cl1 O6 1.419(7)
Cl2 O10 1.394(7)
Cl2 O11 1.412(7)
Cl2 O8 1.416(7)
Cl2 O9 1.425(7)
Co2 N5A 2.068(7)
Co2 N1A 2.086(7)
Co2 N3A 2.101(6)
Co2 N4A 2.126(7)
Co2 N2A 2.157(7)
Co2 N6A 2.181(7)
B1A O3A 1.462(11)
B1A O2A 1.499(12)
B1A O1A 1.499(12)
B1A C3A 1.586(13)
O1A N1A 1.363(9)
O2A N3A 1.366(8)
O3A N5A 1.362(8)
N1A C29A 1.274(10)
N2A C30A 1.335(11)
N2A C34A 1.344(11)
N3A C36A 1.273(9)
N4A C41A 1.325(11)
N4A C37A 1.331(9)
N5A C43A 1.254(11)
N6A C48A 1.343(11)
N6A C44A 1.358(10)
C1A C2A 1.494(12)
C1A C10A 1.527(11)
C1A H1AA 0.9900
C1A H1AB 0.9900
C2A C3A 1.517(12)
C2A H2AA 0.9900
C2A H2AB 0.9900
C3A C4A 1.534(11)
C3A H3AA 1.0000
C4A C5A 1.484(11)
C4A H4AA 0.9900
C4A H4AB 0.9900
C5A C6A 1.324(10)
C5A C10A 1.506(11)
C6A C7A 1.473(9)
C6A H6AA 0.9500
C7A C8A 1.499(10)
C7A H7AA 0.9900
C7A H7AB 0.9900
C8A C14A 1.517(11)
C8A C9A 1.532(11)
C8A H8AA 1.0000
C9A C11A 1.522(11)
C9A C10A 1.538(11)
C9A H9AA 1.0000
C10A C19A 1.538(11)
C11A C12A 1.516(11)
C11A H11C 0.9900
C11A H11D 0.9900
C12A C13A 1.526(11)
C12A H12C 0.9900
C12A H12D 0.9900
C13A C18A 1.509(11)
C13A C14A 1.521(11)
C13A C17A 1.550(12)
C14A C15A 1.519(10)
C14A H14B 1.0000
C15A C16A 1.523(9)
C15A H15C 0.9900
C15A H15D 0.9900
C16A C17A 1.537(10)
C16A H16C 0.9900
C16A H16D 0.9900
C17A C20A 1.521(10)
C17A H17B 1.0000
C18A H18D 0.9800
C18A H18E 0.9800
C18A H18F 0.9800
C19A H19D 0.9800
C19A H19E 0.9800
C19A H19F 0.9800
C20A C22A 1.507(11)
C20A C21A 1.515(9)
C20A H20B 1.0000
C21A H21D 0.9800
C21A H21E 0.9800
C21A H21F 0.9800
C22A C23A 1.513(11)
C22A H22C 0.9900
C22A H22D 0.9900
C23A C24A 1.513(11)
C23A H23C 0.9900
C23A H23D 0.9900
C24A C25A 1.501(12)
C24A H24C 0.9900
C24A H24D 0.9900
C25A C27A 1.499(12)
C25A C26A 1.523(12)
C25A H25B 1.0000
C26A H26D 0.9800
C26A H26E 0.9800
C26A H26F 0.9800
C27A H27D 0.9800
C27A H27E 0.9800
C27A H27F 0.9800
C28A C29A 1.469(11)
C28A H28D 0.9800
C28A H28E 0.9800
C28A H28F 0.9800
C29A C30A 1.466(12)
C30A C31A 1.362(12)
C31A C32A 1.376(14)
C31A H31B 0.9500
C32A C33A 1.376(13)
C32A H32B 0.9500
C33A C34A 1.369(12)
C33A H33B 0.9500
C34A H34B 0.9500
C35A C36A 1.479(10)
C35A H35D 0.9800
C35A H35E 0.9800
C35A H35F 0.9800
C36A C37A 1.469(11)
C37A C38A 1.394(11)
C38A C39A 1.374(12)
C38A H38B 0.9500
C39A C40A 1.357(12)
C39A H39B 0.9500
C40A C41A 1.371(12)
C40A H40B 0.9500
C41A H41B 0.9500
C42A C43A 1.481(11)
C42A H42D 0.9800
C42A H42E 0.9800
C42A H42F 0.9800
C43A C44A 1.458(13)
C44A C45A 1.379(12)
C45A C46A 1.388(13)
C45A H45B 0.9500
C46A C47A 1.373(13)
C46A H46B 0.9500
C47A C48A 1.349(12)
C47A H47B 0.9500
C48A H48B 0.9500

loop_
_geom_torsion_atom_site_label_1
_geom_torsion_atom_site_label_2
_geom_torsion_atom_site_label_3
_geom_torsion_atom_site_label_4
_geom_torsion
O3 B1 O1 N1 -54.7(9)
O2 B1 O1 N1 70.7(9)
C3 B1 O1 N1 -172.1(7)
O3 B1 O2 N3 69.1(9)
O1 B1 O2 N3 -55.4(9)
C3 B1 O2 N3 -173.0(6)
O2 B1 O3 N5 -55.1(10)
O1 B1 O3 N5 68.5(9)
C3 B1 O3 N5 -173.3(6)
B1 O1 N1 C29 166.4(7)
B1 O1 N1 Co1 -12.4(9)
B1 O2 N3 C36 161.1(7)
B1 O2 N3 Co1 -15.5(8)
B1 O3 N5 C43 176.7(7)
B1 O3 N5 Co1 -9.2(9)
C10 C1 C2 C3 -55.5(11)
C1 C2 C3 C4 53.7(11)
C1 C2 C3 B1 179.4(8)
O3 B1 C3 C2 59.8(10)
O2 B1 C3 C2 -61.8(9)
O1 B1 C3 C2 179.8(7)
O3 B1 C3 C4 -175.1(7)
O2 B1 C3 C4 63.3(9)
O1 B1 C3 C4 -55.1(10)
C2 C3 C4 C5 -48.9(11)
B1 C3 C4 C5 -174.2(7)
C3 C4 C5 C6 -135.4(8)
C3 C4 C5 C10 46.9(11)
C10 C5 C6 C7 3.5(12)
C4 C5 C6 C7 -174.1(7)
C5 C6 C7 C8 6.0(10)
C6 C7 C8 C14 -158.2(6)
C6 C7 C8 C9 -35.9(8)
C14 C8 C9 C11 -48.6(9)
C7 C8 C9 C11 -171.5(7)
C14 C8 C9 C10 -178.6(6)
C7 C8 C9 C10 58.5(9)
C6 C5 C10 C19 -102.7(9)
C4 C5 C10 C19 75.0(9)
C6 C5 C10 C1 137.1(8)
C4 C5 C10 C1 -45.2(10)
C6 C5 C10 C9 17.1(12)
C4 C5 C10 C9 -165.2(7)
C2 C1 C10 C5 49.4(10)
C2 C1 C10 C19 -69.6(10)
C2 C1 C10 C9 169.0(7)
C8 C9 C10 C5 -47.6(10)
C11 C9 C10 C5 -176.0(7)
C8 C9 C10 C19 70.9(9)
C11 C9 C10 C19 -57.5(10)
C8 C9 C10 C1 -167.9(7)
C11 C9 C10 C1 63.8(10)
C8 C9 C11 C12 50.2(10)
C10 C9 C11 C12 179.5(7)
C9 C11 C12 C13 -54.3(10)
C11 C12 C13 C18 -67.2(9)
C11 C12 C13 C14 55.0(8)
C11 C12 C13 C17 166.5(7)
C7 C8 C14 C15 -54.8(8)
C9 C8 C14 C15 -177.8(6)
C7 C8 C14 C13 -179.9(6)
C9 C8 C14 C13 57.1(8)
C12 C13 C14 C8 -59.8(8)
C18 C13 C14 C8 61.1(9)
C17 C13 C14 C8 177.1(6)
C12 C13 C14 C15 167.9(6)
C18 C13 C14 C15 -71.3(8)
C17 C13 C14 C15 44.8(7)
C8 C14 C15 C16 -163.3(6)
C13 C14 C15 C16 -32.8(7)
C14 C15 C16 C17 7.5(7)
C12 C13 C17 C20 79.8(9)
C18 C13 C17 C20 -46.9(9)
C14 C13 C17 C20 -165.1(6)
C12 C13 C17 C16 -154.5(7)
C18 C13 C17 C16 78.9(7)
C14 C13 C17 C16 -39.3(7)
C15 C16 C17 C20 150.4(6)
C15 C16 C17 C13 20.3(8)
C13 C17 C20 C21 -60.1(9)
C16 C17 C20 C21 178.1(6)
C13 C17 C20 C22 175.8(7)
C16 C17 C20 C22 54.0(8)
C21 C20 C22 C23 78.3(8)
C17 C20 C22 C23 -156.3(6)
C20 C22 C23 C24 -178.3(7)
C22 C23 C24 C25 -169.9(7)
C23 C24 C25 C26 65.6(11)
C23 C24 C25 C27 -169.6(8)
O1 N1 C29 C28 1.8(12)
Co1 N1 C29 C28 -179.3(6)
O1 N1 C29 C30 -177.2(7)
Co1 N1 C29 C30 1.6(10)
C34 N2 C30 C31 -1.0(12)
Co1 N2 C30 C31 176.8(7)
C34 N2 C30 C29 175.1(7)
Co1 N2 C30 C29 -7.1(9)
N1 C29 C30 N2 3.8(11)
C28 C29 C30 N2 -175.3(8)
N1 C29 C30 C31 179.9(8)
C28 C29 C30 C31 0.8(13)
N2 C30 C31 C32 -1.4(14)
C29 C30 C31 C32 -177.3(9)
C30 C31 C32 C33 2.4(15)
C31 C32 C33 C34 -1.1(15)
C30 N2 C34 C33 2.5(13)
Co1 N2 C34 C33 -175.1(7)
C32 C33 C34 N2 -1.4(14)
O2 N3 C36 C37 178.1(6)
Co1 N3 C36 C37 -5.2(8)
O2 N3 C36 C35 -3.1(10)
Co1 N3 C36 C35 173.6(5)
C41 N4 C37 C38 0.3(11)
Co1 N4 C37 C38 176.6(6)
C41 N4 C37 C36 -179.6(7)
Co1 N4 C37 C36 -3.3(8)
N3 C36 C37 C38 -174.5(7)
C35 C36 C37 C38 6.7(11)
N3 C36 C37 N4 5.5(9)
C35 C36 C37 N4 -173.4(6)
N4 C37 C38 C39 -2.5(12)
C36 C37 C38 C39 177.4(7)
C37 C38 C39 C40 2.8(13)
C38 C39 C40 C41 -1.0(13)
C37 N4 C41 C40 1.6(12)
Co1 N4 C41 C40 -174.2(6)
C39 C40 C41 N4 -1.2(14)
O3 N5 C43 C44 -174.9(7)
Co1 N5 C43 C44 10.9(10)
O3 N5 C43 C42 2.8(12)
Co1 N5 C43 C42 -171.4(6)
C48 N6 C44 C45 -2.4(12)
Co1 N6 C44 C45 168.2(6)
C48 N6 C44 C43 174.2(7)
Co1 N6 C44 C43 -15.2(9)
N5 C43 C44 N6 4.1(11)
C42 C43 C44 N6 -173.6(8)
N5 C43 C44 C45 -179.4(8)
C42 C43 C44 C45 3.0(13)
N6 C44 C45 C46 0.5(13)
C43 C44 C45 C46 -176.0(9)
C44 C45 C46 C47 2.4(15)
C45 C46 C47 C48 -3.2(15)
C44 N6 C48 C47 1.7(13)
Co1 N6 C48 C47 -166.9(7)
C46 C47 C48 N6 1.1(15)
O3A B1A O1A N1A -68.1(9)
O2A B1A O1A N1A 55.6(9)
C3A B1A O1A N1A 173.5(6)
O3A B1A O2A N3A 53.1(9)
O1A B1A O2A N3A -70.8(9)
C3A B1A O2A N3A 170.7(6)
O2A B1A O3A N5A -72.2(9)
O1A B1A O3A N5A 50.4(10)
C3A B1A O3A N5A 169.8(6)
B1A O1A N1A C29A -171.7(7)
B1A O1A N1A Co2 14.1(9)
B1A O2A N3A C36A -168.6(7)
B1A O2A N3A Co2 13.3(8)
B1A O3A N5A C43A -160.1(8)
B1A O3A N5A Co2 17.6(9)
C10A C1A C2A C3A -58.7(10)
C1A C2A C3A C4A 54.3(10)
C1A C2A C3A B1A -179.8(8)
O3A B1A C3A C2A 52.8(10)
O2A B1A C3A C2A -67.4(9)
O1A B1A C3A C2A 173.8(7)
O3A B1A C3A C4A 175.0(7)
O2A B1A C3A C4A 54.8(9)
O1A B1A C3A C4A -63.9(9)
C2A C3A C4A C5A -49.7(10)
B1A C3A C4A C5A -174.4(7)
C3A C4A C5A C6A -130.1(8)
C3A C4A C5A C10A 50.1(10)
C4A C5A C6A C7A -175.1(7)
C10A C5A C6A C7A 4.8(12)
C5A C6A C7A C8A 9.5(10)
C6A C7A C8A C14A -161.4(6)
C6A C7A C8A C9A -40.2(9)
C7A C8A C9A C11A -171.4(7)
C14A C8A C9A C11A -48.2(9)
C7A C8A C9A C10A 59.6(9)
C14A C8A C9A C10A -177.2(7)
C6A C5A C10A C1A 132.8(8)
C4A C5A C10A C1A -47.3(9)
C6A C5A C10A C9A 13.4(11)
C4A C5A C10A C9A -166.7(7)
C6A C5A C10A C19A -108.9(8)
C4A C5A C10A C19A 70.9(9)
C2A C1A C10A C5A 50.9(10)
C2A C1A C10A C9A 170.8(7)
C2A C1A C10A C19A -66.3(9)
C11A C9A C10A C5A -173.5(7)
C8A C9A C10A C5A -45.2(9)
C11A C9A C10A C1A 68.6(9)
C8A C9A C10A C1A -163.2(7)
C11A C9A C10A C19A -53.2(9)
C8A C9A C10A C19A 75.0(9)
C8A C9A C11A C12A 49.2(10)
C10A C9A C11A C12A 177.9(7)
C9A C11A C12A C13A -54.6(9)
C11A C12A C13A C18A -65.2(8)
C11A C12A C13A C14A 56.7(8)
C11A C12A C13A C17A 166.6(7)
C7A C8A C14A C15A -56.3(10)
C9A C8A C14A C15A -178.0(7)
C7A C8A C14A C13A 179.8(7)
C9A C8A C14A C13A 58.1(9)
C18A C13A C14A C8A 60.0(9)
C12A C13A C14A C8A -61.6(9)
C17A C13A C14A C8A 176.3(6)
C18A C13A C14A C15A -70.1(8)
C12A C13A C14A C15A 168.2(6)
C17A C13A C14A C15A 46.1(7)
C8A C14A C15A C16A -162.9(7)
C13A C14A C15A C16A -33.6(8)
C14A C15A C16A C17A 7.2(8)
C15A C16A C17A C20A 149.8(6)
C15A C16A C17A C13A 20.9(8)
C18A C13A C17A C20A -47.7(9)
C14A C13A C17A C20A -165.5(6)
C12A C13A C17A C20A 81.4(9)
C18A C13A C17A C16A 77.4(8)
C14A C13A C17A C16A -40.4(7)
C12A C13A C17A C16A -153.5(6)
C16A C17A C20A C22A 56.4(8)
C13A C17A C20A C22A 176.9(7)
C16A C17A C20A C21A -180.0(6)
C13A C17A C20A C21A -59.5(8)
C21A C20A C22A C23A 58.4(9)
C17A C20A C22A C23A -176.9(7)
C20A C22A C23A C24A 170.2(7)
C22A C23A C24A C25A -172.2(7)
C23A C24A C25A C27A 177.8(7)
C23A C24A C25A C26A -59.6(10)
O1A N1A C29A C30A 177.2(7)
Co2 N1A C29A C30A -8.4(10)
O1A N1A C29A C28A 0.5(12)
Co2 N1A C29A C28A 174.9(6)
C34A N2A C30A C31A 2.4(12)
Co2 N2A C30A C31A -173.6(7)
C34A N2A C30A C29A -176.8(7)
Co2 N2A C30A C29A 7.2(9)
N1A C29A C30A N2A 0.4(11)
C28A C29A C30A N2A 177.1(8)
N1A C29A C30A C31A -178.9(8)
C28A C29A C30A C31A -2.2(13)
N2A C30A C31A C32A -1.3(14)
C29A C30A C31A C32A 177.9(8)
C30A C31A C32A C33A 0.1(14)
C31A C32A C33A C34A 0.0(14)
C30A N2A C34A C33A -2.4(12)
Co2 N2A C34A C33A 173.0(6)
C32A C33A C34A N2A 1.3(13)
O2A N3A C36A C37A 176.9(6)
Co2 N3A C36A C37A -5.0(8)
O2A N3A C36A C35A -1.1(10)
Co2 N3A C36A C35A 177.1(5)
C41A N4A C37A C38A -1.8(10)
Co2 N4A C37A C38A -176.8(5)
C41A N4A C37A C36A -176.4(6)
Co2 N4A C37A C36A 8.6(8)
N3A C36A C37A N4A -2.6(9)
C35A C36A C37A N4A 175.3(6)
N3A C36A C37A C38A -177.3(6)
C35A C36A C37A C38A 0.7(10)
N4A C37A C38A C39A 2.0(11)
C36A C37A C38A C39A 176.4(7)
C37A C38A C39A C40A 0.0(12)
C38A C39A C40A C41A -2.2(13)
C37A N4A C41A C40A -0.6(12)
Co2 N4A C41A C40A 173.8(6)
C39A C40A C41A N4A 2.6(13)
O3A N5A C43A C44A 177.1(6)
Co2 N5A C43A C44A -0.6(10)
O3A N5A C43A C42A 0.2(12)
Co2 N5A C43A C42A -177.5(7)
C48A N6A C44A C45A -0.7(12)
Co2 N6A C44A C45A 177.8(7)
C48A N6A C44A C43A -177.8(8)
Co2 N6A C44A C43A 0.7(9)
N5A C43A C44A N6A -0.1(11)
C42A C43A C44A N6A 176.9(8)
N5A C43A C44A C45A -177.2(8)
C42A C43A C44A C45A -0.2(13)
N6A C44A C45A C46A 0.8(14)
C43A C44A C45A C46A 177.7(9)
C44A C45A C46A C47A 0.1(15)
C45A C46A C47A C48A -1.0(15)
C44A N6A C48A C47A -0.3(14)
Co2 N6A C48A C47A -178.6(7)
C46A C47A C48A N6A 1.2(15)
